data_7006584
loop_
_publ_author_name
'Mukherjee, Jhumpa'
'Mukherjee, Rabindranath'

_publ_section_title
;
 Reaction with dioxygen of a Cu(I) complex of
 1-benzyl-[3-(2'-pyridyl)]pyrazole triggers ethyl acetate hydrolysis:
 acetato-/pyrazolato-, dihydroxo- and diacetato-bridged Cu(II)
 complexes.
;
_journal_issue 13
_journal_name_full 'Dalton transactions (Cambridge, England : 2003)'
_journal_page_first 1611
_journal_page_last 1621
_journal_paper_doi 10.1039/b512086a
_journal_year 2006
_chemical_formula_moiety 'C20 H18 Cu2 N6 O4'
_chemical_formula_sum 'C20 H18 Cu2 N6 O4'
_chemical_formula_weight 533.48
_chemical_name_systematic
;
?
;
_space_group_IT_number 61
_symmetry_cell_setting orthorhombic
_symmetry_space_group_name_Hall '-P 2bc 2ac'
_symmetry_space_group_name_H-M 'P c a b'
_atom_sites_solution_hydrogens geom
_atom_sites_solution_primary direct
_atom_sites_solution_secondary difmap
_audit_creation_method SHELXL-97
_cell_angle_alpha 90.000
_cell_angle_beta 90.000
_cell_angle_gamma 90.000
_cell_formula_units_Z 4
_cell_length_a 17.217(5)
_cell_length_b 6.420(5)
_cell_length_c 17.644(5)
_cell_measurement_temperature 100(2)
_cell_volume 1950.2(17)
_computing_cell_refinement 'Bruker SMART'
_computing_data_collection 'Bruker SMART APEX'
_computing_data_reduction 'Bruker SAINT PLUS'
_computing_molecular_graphics 'Ortep-3 for Windows (Farrugia, 1997)'
_computing_publication_material 'WinGX publication routines (Farrugia, 1999)'
_computing_structure_refinement 'SHELXL-97 (Sheldrick, 1997)'
_computing_structure_solution 'SIR97(Altomare, et. al. 1999)'
_diffrn_ambient_temperature 100(2)
_diffrn_measured_fraction_theta_full 0.925
_diffrn_measured_fraction_theta_max 0.925
_diffrn_measurement_device_type 'CCD area detector'
_diffrn_measurement_method 'phi and omega scans'
_diffrn_radiation_monochromator graphite
_diffrn_radiation_source 'fine-focus sealed tube'
_diffrn_radiation_type MoK\a
_diffrn_radiation_wavelength 0.71073
_diffrn_reflns_av_R_equivalents 0.0316
_diffrn_reflns_av_sigmaI/netI 0.0274
_diffrn_reflns_limit_h_max 12
_diffrn_reflns_limit_h_min -23
_diffrn_reflns_limit_k_max 8
_diffrn_reflns_limit_k_min -8
_diffrn_reflns_limit_l_max 22
_diffrn_reflns_limit_l_min -22
_diffrn_reflns_number 11553
_diffrn_reflns_theta_full 28.80
_diffrn_reflns_theta_max 28.80
_diffrn_reflns_theta_min 2.31
_diffrn_standards_decay_% 0
_exptl_absorpt_coefficient_mu 2.225
_exptl_absorpt_correction_type empirical
_exptl_absorpt_process_details SADABS
_exptl_crystal_colour 'Dark Blue'
_exptl_crystal_density_diffrn 1.817
_exptl_crystal_density_method 'not measured'
_exptl_crystal_description Block
_exptl_crystal_F_000 1080
_exptl_crystal_size_max 0.2
_exptl_crystal_size_mid 0.2
_exptl_crystal_size_min 0.3
_refine_diff_density_max 0.728
_refine_diff_density_min -0.745
_refine_diff_density_rms 0.097
_refine_ls_extinction_coef 0.0001(2)
_refine_ls_extinction_method none
_refine_ls_goodness_of_fit_ref 1.074
_refine_ls_hydrogen_treatment mixed
_refine_ls_matrix_type full
_refine_ls_number_parameters 145
_refine_ls_number_reflns 2358
_refine_ls_number_restraints 0
_refine_ls_restrained_S_all 1.074
_refine_ls_R_factor_all 0.0366
_refine_ls_R_factor_gt 0.0322
_refine_ls_shift/su_max 0.002
_refine_ls_shift/su_mean 0.000
_refine_ls_structure_factor_coef Fsqd
_refine_ls_weighting_details 'calc w=1/[\s^2^(Fo^2^)+(0.0506P)^2^+1.9931P] where P=(Fo^2^+2Fc^2^)/3'
_refine_ls_weighting_scheme calc
_refine_ls_wR_factor_gt 0.0892
_refine_ls_wR_factor_ref 0.0922
_reflns_number_gt 2101
_reflns_number_total 2358
_reflns_threshold_expression >2sigma(I)
_cod_data_source_file b512086a.txt
_cod_data_source_block PYPZCuOAc
_cod_depositor_comments
;
The following automatic conversions were performed:
'_symmetry_cell_setting' value 'Orthorhombic' changed to 'orthorhombic'
according to '/home/saulius/struct/CIF-dictionaries/cif_core.dic'
dictionary named 'cif_core.dic' version 2.4.1 from
2010-06-29.

'_exptl_absorpt_correction_type' value 'Empirical' changed to
'empirical' according to
'/home/saulius/struct/CIF-dictionaries/cif_core.dic' dictionary named
'cif_core.dic' version 2.4.1 from 2010-06-29.

Automatic conversion script
Id: cif_fix_enum 1527 2010-12-29 10:47:43Z saulius 
;
_cod_original_sg_symbol_H-M ' Pcab '
_cod_database_code 7006584

loop_
_symmetry_equiv_pos_as_xyz
'x, y, z'
'-x, -y+1/2, z+1/2'
'x+1/2, -y, -z+1/2'
'-x+1/2, y+1/2, -z'
'-x, -y, -z'
'x, y-1/2, -z-1/2'
'-x-1/2, y, z-1/2'
'x-1/2, -y-1/2, z'

loop_
_atom_site_label
_atom_site_type_symbol
_atom_site_fract_x
_atom_site_fract_y
_atom_site_fract_z
_atom_site_U_iso_or_equiv
_atom_site_adp_type
_atom_site_occupancy
_atom_site_symmetry_multiplicity
_atom_site_calc_flag
_atom_site_refinement_flags
_atom_site_disorder_assembly
_atom_site_disorder_group
Cu1 Cu 0.047961(16) 0.22438(4) 0.489413(16) 0.01217(11) Uani 1 1 d . . .
O2 O 0.13048(10) 0.0773(3) 0.35399(10) 0.0215(4) Uani 1 1 d . . .
O1 O 0.03778(9) -0.0344(2) 0.43107(9) 0.0145(3) Uani 1 1 d . . .
N1 N 0.14045(11) 0.1116(3) 0.54814(10) 0.0145(4) Uani 1 1 d . . .
N3 N -0.02801(11) 0.3606(3) 0.42214(11) 0.0142(4) Uani 1 1 d . . .
N2 N 0.06619(11) 0.4623(3) 0.55912(11) 0.0137(4) Uani 1 1 d . . .
C8 C -0.05651(14) 0.2906(3) 0.35427(14) 0.0171(5) Uani 1 1 d . . .
H8 H -0.0395 0.1715 0.3293 0.021 Uiso 1 1 calc R . .
C6 C 0.11778(12) 0.4257(3) 0.61479(13) 0.0141(4) Uani 1 1 d . . .
C4 C 0.22680(14) 0.1911(4) 0.65136(14) 0.0193(5) Uani 1 1 d . . .
H4 H 0.2429 0.2809 0.6896 0.023 Uiso 1 1 calc R . .
C9 C 0.08113(13) -0.0501(3) 0.37011(13) 0.0158(4) Uani 1 1 d . . .
C7 C -0.11370(14) 0.4209(4) 0.32834(13) 0.0180(5) Uani 1 1 d . . .
H7 H -0.1427 0.4106 0.2840 0.022 Uiso 1 1 calc R . .
C5 C 0.16408(13) 0.2384(3) 0.60592(14) 0.0156(4) Uani 1 1 d . . .
C10 C 0.06479(15) -0.2355(4) 0.31946(16) 0.0233(5) Uani 1 1 d . . .
H10A H 0.0242 -0.3184 0.3414 0.035 Uiso 1 1 calc R . .
H10B H 0.1110 -0.3182 0.3146 0.035 Uiso 1 1 calc R . .
H10C H 0.0489 -0.1875 0.2703 0.035 Uiso 1 1 calc R . .
C2 C 0.24010(14) -0.1256(4) 0.57947(14) 0.0208(5) Uani 1 1 d . . .
H2 H 0.2653 -0.2512 0.5704 0.025 Uiso 1 1 calc R . .
C3 C 0.26487(14) 0.0051(4) 0.63792(15) 0.0221(5) Uani 1 1 d . . .
H3 H 0.3070 -0.0331 0.6678 0.027 Uiso 1 1 calc R . .
C1 C 0.17808(13) -0.0667(4) 0.53543(14) 0.0180(5) Uani 1 1 d . . .
H1 H 0.1620 -0.1527 0.4960 0.022 Uiso 1 1 calc R . .

loop_
_atom_site_aniso_label
_atom_site_aniso_U_11
_atom_site_aniso_U_22
_atom_site_aniso_U_33
_atom_site_aniso_U_23
_atom_site_aniso_U_13
_atom_site_aniso_U_12
Cu1 0.01280(16) 0.00941(16) 0.01431(18) -0.00095(9) -0.00085(10) 0.00057(9)
O2 0.0183(8) 0.0245(9) 0.0217(9) 0.0029(7) -0.0009(7) -0.0046(7)
O1 0.0167(8) 0.0118(7) 0.0151(8) -0.0026(6) 0.0016(6) 0.0004(6)
N1 0.0134(8) 0.0144(9) 0.0158(9) 0.0022(7) 0.0008(7) 0.0007(7)
N3 0.0170(9) 0.0100(9) 0.0157(9) -0.0005(7) -0.0006(7) 0.0018(7)
N2 0.0132(8) 0.0103(8) 0.0174(9) -0.0022(7) 0.0010(7) 0.0004(7)
C8 0.0224(11) 0.0116(11) 0.0173(12) -0.0032(8) -0.0012(9) 0.0002(8)
C6 0.0127(10) 0.0140(10) 0.0154(10) 0.0021(8) -0.0010(8) -0.0013(8)
C4 0.0150(10) 0.0228(12) 0.0202(12) 0.0010(9) -0.0018(9) -0.0006(9)
C9 0.0148(10) 0.0162(11) 0.0163(11) 0.0007(8) -0.0030(9) 0.0026(8)
C7 0.0198(11) 0.0178(11) 0.0163(11) -0.0004(9) -0.0042(9) -0.0013(9)
C5 0.0143(10) 0.0147(10) 0.0178(11) 0.0031(8) 0.0020(9) -0.0020(8)
C10 0.0188(11) 0.0262(13) 0.0250(13) -0.0105(10) 0.0027(10) -0.0016(10)
C2 0.0176(11) 0.0195(11) 0.0251(13) 0.0030(9) 0.0042(9) 0.0065(9)
C3 0.0140(10) 0.0268(13) 0.0256(13) 0.0060(10) 0.0006(9) 0.0028(9)
C1 0.0173(11) 0.0182(11) 0.0186(11) 0.0009(9) 0.0026(9) 0.0021(9)

loop_
_atom_type_symbol
_atom_type_description
_atom_type_scat_dispersion_real
_atom_type_scat_dispersion_imag
_atom_type_scat_source
C C 0.0033 0.0016 'International Tables Vol C Tables 4.2.6.8 and 6.1.1.4'
H H 0.0000 0.0000 'International Tables Vol C Tables 4.2.6.8 and 6.1.1.4'
N N 0.0061 0.0033 'International Tables Vol C Tables 4.2.6.8 and 6.1.1.4'
O O 0.0106 0.0060 'International Tables Vol C Tables 4.2.6.8 and 6.1.1.4'
Cu Cu 0.3201 1.2651 'International Tables Vol C Tables 4.2.6.8 and 6.1.1.4'

loop_
_geom_angle_atom_site_label_1
_geom_angle_atom_site_label_2
_geom_angle_atom_site_label_3
_geom_angle
_geom_angle_site_symmetry_1
_geom_angle_site_symmetry_3
_geom_angle_publ_flag
O1 Cu1 N3 90.03(8) . . ?
O1 Cu1 N2 171.95(7) . . ?
N3 Cu1 N2 97.85(9) . . ?
O1 Cu1 N1 92.04(8) . . ?
N3 Cu1 N1 169.98(8) . . ?
N2 Cu1 N1 80.48(8) . . ?
O1 Cu1 O1 79.60(7) . 5_556 ?
N3 Cu1 O1 99.85(7) . 5_556 ?
N2 Cu1 O1 97.32(8) . 5_556 ?
N1 Cu1 O1 90.16(7) . 5_556 ?
C9 O1 Cu1 116.35(14) . . ?
C9 O1 Cu1 142.96(15) . 5_556 ?
Cu1 O1 Cu1 100.40(7) . 5_556 ?
C1 N1 C5 119.5(2) . . ?
C1 N1 Cu1 126.89(16) . . ?
C5 N1 Cu1 113.65(15) . . ?
N2 N3 C8 108.36(18) 5_566 . ?
N2 N3 Cu1 123.20(15) 5_566 . ?
C8 N3 Cu1 128.21(16) . . ?
C6 N2 N3 106.80(18) . 5_566 ?
C6 N2 Cu1 114.97(15) . . ?
N3 N2 Cu1 136.07(15) 5_566 . ?
N3 C8 C7 110.4(2) . . ?
N2 C6 C7 111.4(2) . 5_566 ?
N2 C6 C5 115.4(2) . . ?
C7 C6 C5 133.1(2) 5_566 . ?
C5 C4 C3 117.5(2) . . ?
O2 C9 O1 122.6(2) . . ?
O2 C9 C10 121.4(2) . . ?
O1 C9 C10 116.0(2) . . ?
C8 C7 C6 103.0(2) . 5_566 ?
N1 C5 C4 122.4(2) . . ?
N1 C5 C6 114.2(2) . . ?
C4 C5 C6 123.4(2) . . ?
C1 C2 C3 119.3(2) . . ?
C4 C3 C2 120.0(2) . . ?
N1 C1 C2 121.2(2) . . ?

loop_
_geom_bond_atom_site_label_1
_geom_bond_atom_site_label_2
_geom_bond_distance
_geom_bond_site_symmetry_2
_geom_bond_publ_flag
Cu1 O1 1.9625(19) . ?
Cu1 N3 1.9709(19) . ?
Cu1 N2 1.986(2) . ?
Cu1 N1 2.0332(19) . ?
Cu1 O1 2.3737(17) 5_556 ?
O2 C9 1.213(3) . ?
O1 C9 1.313(3) . ?
O1 Cu1 2.3737(17) 5_556 ?
N1 C1 1.334(3) . ?
N1 C5 1.367(3) . ?
N3 N2 1.354(3) 5_566 ?
N3 C8 1.370(3) . ?
N2 C6 1.345(3) . ?
N2 N3 1.354(3) 5_566 ?
C8 C7 1.371(3) . ?
C6 C7 1.408(3) 5_566 ?
C6 C5 1.451(3) . ?
C4 C5 1.379(3) . ?
C4 C3 1.383(3) . ?
C9 C10 1.515(3) . ?
C7 C6 1.408(3) 5_566 ?
C2 C1 1.374(3) . ?
C2 C3 1.396(4) . ?
